data_7231377
loop_
_publ_author_name
'Sun, Jing'
'Jiang, Wang'
'Yan, Chao-Guo'

_publ_section_title
;
 Convenient construction of
 tetrahydrochromeno[4&#x2032;,3&#x2032;:2,3]indolizino[8,7-b]indoles and
 tetrahydroindolizino[8,7-b]indoles via one-pot domino reaction
;
_journal_issue 50
_journal_name_full 'RSC Advances'
_journal_page_first 28736
_journal_paper_doi 10.1039/C8RA05138K
_journal_volume 8
_journal_year 2018
_chemical_formula_moiety 'C31 H25 Br N2 O4'
_chemical_formula_sum 'C31 H25 Br N2 O4'
_chemical_formula_weight 569.44
_space_group_crystal_system monoclinic
_space_group_IT_number 14
_space_group_name_Hall '-P 2ybc'
_space_group_name_H-M_alt 'P 1 21/c 1'
_symmetry_space_group_name_Hall '-P 2ybc'
_symmetry_space_group_name_H-M 'P 1 21/c 1'
_atom_sites_solution_hydrogens geom
_audit_creation_method SHELXL-2014/7
_audit_update_record
;
2018-03-31 deposited with the CCDC.
2018-08-07 downloaded from the CCDC.
;
_cell_angle_alpha 90
_cell_angle_beta 106.769(3)
_cell_angle_gamma 90
_cell_formula_units_Z 4
_cell_length_a 15.3274(14)
_cell_length_b 10.9875(10)
_cell_length_c 15.7022(14)
_cell_measurement_reflns_used 7156
_cell_measurement_temperature 296(2)
_cell_measurement_theta_max 26.41
_cell_measurement_theta_min 2.30
_cell_volume 2532.0(4)
_computing_cell_refinement 'Bruker SAINT'
_computing_data_collection 'Bruker APEX2'
_computing_data_reduction 'Bruker SAINT'
_computing_molecular_graphics 'Bruker SHELXTL'
_computing_publication_material 'Bruker SHELXTL'
_computing_structure_refinement 'SHELXL-2014/7 (Sheldrick, 2014)'
_computing_structure_solution 'SHELXS-97 (Sheldrick 2008)'
_diffrn_ambient_temperature 296(2)
_diffrn_measured_fraction_theta_full 0.998
_diffrn_measured_fraction_theta_max 0.997
_diffrn_measurement_device_type 'CCD area detector'
_diffrn_measurement_method 'phi and omega scans'
_diffrn_radiation_source 'fine-focus sealed tube'
_diffrn_radiation_type MoK\a
_diffrn_radiation_wavelength 0.71073
_diffrn_reflns_av_R_equivalents 0.0494
_diffrn_reflns_av_unetI/netI 0.0590
_diffrn_reflns_Laue_measured_fraction_full 0.998
_diffrn_reflns_Laue_measured_fraction_max 0.997
_diffrn_reflns_limit_h_max 19
_diffrn_reflns_limit_h_min -16
_diffrn_reflns_limit_k_max 12
_diffrn_reflns_limit_k_min -14
_diffrn_reflns_limit_l_max 20
_diffrn_reflns_limit_l_min -20
_diffrn_reflns_number 25557
_diffrn_reflns_point_group_measured_fraction_full 0.998
_diffrn_reflns_point_group_measured_fraction_max 0.997
_diffrn_reflns_theta_full 25.242
_diffrn_reflns_theta_max 27.538
_diffrn_reflns_theta_min 2.296
_exptl_absorpt_coefficient_mu 1.665
_exptl_absorpt_correction_T_max 0.717
_exptl_absorpt_correction_T_min 0.677
_exptl_absorpt_correction_type multi-scan
_exptl_absorpt_process_details sadabs
_exptl_crystal_colour colorless
_exptl_crystal_density_diffrn 1.494
_exptl_crystal_description block
_exptl_crystal_F_000 1168
_exptl_crystal_size_max 0.240
_exptl_crystal_size_mid 0.220
_exptl_crystal_size_min 0.200
_refine_diff_density_max 0.268
_refine_diff_density_min -0.413
_refine_diff_density_rms 0.056
_refine_ls_extinction_method none
_refine_ls_goodness_of_fit_ref 1.011
_refine_ls_hydrogen_treatment constr
_refine_ls_matrix_type full
_refine_ls_number_parameters 346
_refine_ls_number_reflns 5827
_refine_ls_number_restraints 0
_refine_ls_restrained_S_all 1.011
_refine_ls_R_factor_all 0.0970
_refine_ls_R_factor_gt 0.0437
_refine_ls_shift/su_max 0.001
_refine_ls_shift/su_mean 0.000
_refine_ls_structure_factor_coef Fsqd
_refine_ls_weighting_details 'w=1/[\s^2^(Fo^2^)+(0.0429P)^2^+0.5630P] where P=(Fo^2^+2Fc^2^)/3'
_refine_ls_weighting_scheme calc
_refine_ls_wR_factor_gt 0.0842
_refine_ls_wR_factor_ref 0.0979
_reflns_Friedel_coverage 0.000
_reflns_number_gt 3612
_reflns_number_total 5827
_reflns_threshold_expression 'I > 2\s(I)'
_cod_data_source_file c8ra05138k2.cif
_cod_data_source_block 1i
_cod_original_cell_volume 2531.9(4)
_cod_database_code 7231377
_shelx_shelxl_version_number 2014/7
_shelx_space_group_comment
; 
The symmetry employed for this shelxl refinement is uniquely defined 
by the following loop, which should always be used as a source of 
symmetry information in preference to the above space-group names. 
They are only intended as comments. 
;
_shelx_estimated_absorpt_t_min 0.691
_shelx_estimated_absorpt_t_max 0.732

loop_
_space_group_symop_operation_xyz
'x, y, z'
'-x, y+1/2, -z+1/2'
'-x, -y, -z'
'x, -y-1/2, z-1/2'

loop_
_atom_site_label
_atom_site_type_symbol
_atom_site_fract_x
_atom_site_fract_y
_atom_site_fract_z
_atom_site_U_iso_or_equiv
_atom_site_adp_type
_atom_site_occupancy
_atom_site_site_symmetry_order
_atom_site_calc_flag
_atom_site_refinement_flags_posn
_atom_site_refinement_flags_adp
Br1 Br 0.05868(2) 1.22736(3) 0.27808(2) 0.05649(12) Uani 1 1 d . .
C1 C 0.68980(15) 1.0417(2) 0.72372(14) 0.0343(6) Uani 1 1 d . .
C2 C 0.77127(16) 1.1074(2) 0.74371(16) 0.0420(6) Uani 1 1 d . .
H2 H 0.7769 1.1776 0.7126 0.050 Uiso 1 1 calc R U
C3 C 0.84265(17) 1.0636(2) 0.81158(16) 0.0449(6) Uani 1 1 d . .
H3 H 0.8978 1.1053 0.8267 0.054 Uiso 1 1 calc R U
C4 C 0.83471(17) 0.9589(3) 0.85816(15) 0.0449(7) Uani 1 1 d . .
C5 C 0.9086(2) 0.8333(3) 0.98178(19) 0.0678(9) Uani 1 1 d . .
H5A H 0.8638 0.8514 1.0119 0.102 Uiso 1 1 calc R U
H5B H 0.9671 0.8230 1.0247 0.102 Uiso 1 1 calc R U
H5C H 0.8920 0.7596 0.9481 0.102 Uiso 1 1 calc R U
C6 C 0.75549(16) 0.8921(2) 0.83847(16) 0.0430(6) Uani 1 1 d . .
H6 H 0.7512 0.8215 0.8698 0.052 Uiso 1 1 calc R U
C7 C 0.68063(15) 0.9346(2) 0.76878(15) 0.0359(6) Uani 1 1 d . .
C8 C 0.58993(16) 0.8907(2) 0.72902(15) 0.0378(6) Uani 1 1 d . .
C9 C 0.54857(15) 0.9725(2) 0.66382(14) 0.0329(5) Uani 1 1 d . .
C10 C 0.53719(17) 0.7853(2) 0.74913(17) 0.0467(7) Uani 1 1 d . .
H10A H 0.5105 0.8077 0.7959 0.056 Uiso 1 1 calc R U
H10B H 0.5780 0.7171 0.7700 0.056 Uiso 1 1 calc R U
C11 C 0.46263(18) 0.7481(2) 0.66702(18) 0.0454(7) Uani 1 1 d . .
H11A H 0.4893 0.7034 0.6274 0.055 Uiso 1 1 calc R U
H11B H 0.4205 0.6942 0.6842 0.055 Uiso 1 1 calc R U
C12 C 0.45468(15) 0.9612(2) 0.61110(14) 0.0310(5) Uani 1 1 d . .
C13 C 0.39005(14) 1.0368(2) 0.55489(14) 0.0302(5) Uani 1 1 d . .
C14 C 0.40972(15) 1.1611(2) 0.53467(14) 0.0315(5) Uani 1 1 d . .
C15 C 0.35037(19) 1.3560(2) 0.4900(2) 0.0625(8) Uani 1 1 d . .
H15A H 0.3954 1.3960 0.5370 0.094 Uiso 1 1 calc R U
H15B H 0.2940 1.4001 0.4773 0.094 Uiso 1 1 calc R U
H15C H 0.3707 1.3533 0.4376 0.094 Uiso 1 1 calc R U
C16 C 0.32643(17) 0.6683(2) 0.43945(17) 0.0426(6) Uani 1 1 d . .
H16 H 0.3809 0.7054 0.4703 0.051 Uiso 1 1 calc R U
C17 C 0.32253(18) 0.6002(2) 0.36434(18) 0.0478(7) Uani 1 1 d . .
H17 H 0.3746 0.5931 0.3456 0.057 Uiso 1 1 calc R U
C18 C 0.24390(19) 0.5428(2) 0.31669(16) 0.0448(6) Uani 1 1 d . .
C19 C 0.2408(2) 0.4681(3) 0.23526(19) 0.0691(9) Uani 1 1 d . .
H19A H 0.3006 0.4644 0.2274 0.104 Uiso 1 1 calc R U
H19B H 0.1994 0.5051 0.1839 0.104 Uiso 1 1 calc R U
H19C H 0.2203 0.3873 0.2426 0.104 Uiso 1 1 calc R U
C20 C 0.16795(17) 0.5553(2) 0.34767(17) 0.0467(7) Uani 1 1 d . .
H20 H 0.1138 0.5170 0.3173 0.056 Uiso 1 1 calc R U
C21 C 0.17107(16) 0.6234(2) 0.42246(17) 0.0426(6) Uani 1 1 d . .
H21 H 0.1192 0.6299 0.4416 0.051 Uiso 1 1 calc R U
C22 C 0.25030(16) 0.6820(2) 0.46926(15) 0.0350(6) Uani 1 1 d . .
C23 C 0.25364(16) 0.7588(2) 0.55064(17) 0.0385(6) Uani 1 1 d . .
H23 H 0.2674 0.7054 0.6028 0.046 Uiso 1 1 calc R U
C24 C 0.32412(15) 0.8575(2) 0.56723(15) 0.0340(5) Uani 1 1 d . .
C25 C 0.30656(15) 0.9685(2) 0.52720(14) 0.0318(5) Uani 1 1 d . .
C26 C 0.21350(14) 0.9921(2) 0.47027(14) 0.0331(5) Uani 1 1 d . .
C27 C 0.18631(15) 1.0841(2) 0.40746(14) 0.0348(6) Uani 1 1 d . .
H27 H 0.2295 1.1361 0.3961 0.042 Uiso 1 1 calc R U
C28 C 0.09536(16) 1.0986(2) 0.36182(15) 0.0400(6) Uani 1 1 d . .
C29 C 0.02981(17) 1.0227(3) 0.37608(18) 0.0526(7) Uani 1 1 d . .
H29 H -0.0314 1.0353 0.3464 0.063 Uiso 1 1 calc R U
C30 C 0.05621(17) 0.9279(3) 0.43497(19) 0.0516(7) Uani 1 1 d . .
H30 H 0.0127 0.8744 0.4439 0.062 Uiso 1 1 calc R U
C31 C 0.14618(16) 0.9115(2) 0.48067(16) 0.0377(6) Uani 1 1 d . .
N1 N 0.60811(12) 1.06385(17) 0.66030(12) 0.0362(5) Uani 1 1 d . .
H1 H 0.5965 1.1249 0.6245 0.043 Uiso 1 1 calc R U
N2 N 0.41262(12) 0.85311(17) 0.61964(12) 0.0347(5) Uani 1 1 d . .
O1 O 0.91286(12) 0.9293(2) 0.92420(12) 0.0628(6) Uani 1 1 d . .
O2 O 0.48389(11) 1.19977(15) 0.53535(12) 0.0465(5) Uani 1 1 d . .
O3 O 0.33681(11) 1.23382(14) 0.51699(12) 0.0432(4) Uani 1 1 d . .
O4 O 0.16710(11) 0.81683(16) 0.54155(11) 0.0427(4) Uani 1 1 d . .

loop_
_atom_site_aniso_label
_atom_site_aniso_U_11
_atom_site_aniso_U_22
_atom_site_aniso_U_33
_atom_site_aniso_U_23
_atom_site_aniso_U_13
_atom_site_aniso_U_12
Br1 0.04978(19) 0.0606(2) 0.05030(18) 0.00506(14) 0.00054(13) 0.01025(14)
C1 0.0313(13) 0.0411(14) 0.0295(12) -0.0028(11) 0.0069(10) 0.0018(11)
C2 0.0404(14) 0.0450(16) 0.0399(14) -0.0033(12) 0.0105(12) -0.0032(12)
C3 0.0361(14) 0.0552(18) 0.0427(15) -0.0083(13) 0.0104(12) -0.0059(13)
C4 0.0360(14) 0.0628(18) 0.0318(13) -0.0038(13) 0.0032(11) 0.0073(13)
C5 0.0522(18) 0.084(2) 0.0592(19) 0.0111(18) 0.0033(15) 0.0252(18)
C6 0.0380(14) 0.0513(16) 0.0373(14) 0.0065(12) 0.0069(11) 0.0052(13)
C7 0.0333(13) 0.0449(15) 0.0291(12) -0.0006(11) 0.0087(10) 0.0043(11)
C8 0.0365(13) 0.0415(15) 0.0340(13) 0.0045(11) 0.0080(11) 0.0016(12)
C9 0.0331(13) 0.0336(13) 0.0310(12) 0.0018(10) 0.0079(10) -0.0009(11)
C10 0.0409(14) 0.0480(16) 0.0477(15) 0.0152(13) 0.0070(12) 0.0025(13)
C11 0.0468(15) 0.0373(15) 0.0511(16) 0.0118(12) 0.0123(13) -0.0021(12)
C12 0.0320(12) 0.0306(13) 0.0304(12) 0.0016(10) 0.0088(10) -0.0020(11)
C13 0.0297(12) 0.0313(13) 0.0295(11) 0.0014(10) 0.0086(10) -0.0035(10)
C14 0.0310(13) 0.0342(14) 0.0271(12) -0.0001(10) 0.0048(10) -0.0025(11)
C15 0.0555(18) 0.0394(16) 0.090(2) 0.0264(16) 0.0176(16) 0.0082(14)
C16 0.0371(14) 0.0394(15) 0.0505(15) 0.0048(13) 0.0112(12) -0.0106(12)
C17 0.0483(16) 0.0433(16) 0.0575(17) 0.0089(14) 0.0242(14) -0.0018(13)
C18 0.0543(17) 0.0356(14) 0.0418(15) 0.0072(12) 0.0097(13) 0.0040(13)
C19 0.079(2) 0.071(2) 0.0575(19) -0.0085(16) 0.0196(17) -0.0011(18)
C20 0.0400(15) 0.0428(16) 0.0500(16) -0.0012(13) 0.0016(13) -0.0037(13)
C21 0.0325(13) 0.0420(15) 0.0516(16) 0.0026(13) 0.0097(12) -0.0027(12)
C22 0.0358(13) 0.0274(12) 0.0412(13) 0.0085(11) 0.0100(11) -0.0040(11)
C23 0.0384(14) 0.0362(14) 0.0406(14) 0.0072(11) 0.0111(11) -0.0068(11)
C24 0.0332(13) 0.0364(14) 0.0327(12) 0.0006(11) 0.0098(10) -0.0053(11)
C25 0.0325(13) 0.0328(13) 0.0305(12) -0.0003(10) 0.0097(10) -0.0041(11)
C26 0.0308(12) 0.0364(14) 0.0320(12) -0.0048(11) 0.0087(10) -0.0024(11)
C27 0.0306(13) 0.0375(14) 0.0350(13) -0.0041(11) 0.0073(10) -0.0025(11)
C28 0.0357(14) 0.0459(15) 0.0357(13) -0.0062(11) 0.0059(11) 0.0020(12)
C29 0.0282(13) 0.066(2) 0.0588(18) -0.0040(16) 0.0044(12) 0.0007(14)
C30 0.0329(14) 0.0612(19) 0.0630(18) -0.0023(15) 0.0174(13) -0.0111(14)
C31 0.0337(13) 0.0407(15) 0.0407(14) -0.0026(12) 0.0139(11) -0.0037(12)
N1 0.0337(11) 0.0365(12) 0.0354(11) 0.0066(9) 0.0049(9) -0.0006(9)
N2 0.0349(11) 0.0322(11) 0.0344(10) 0.0062(9) 0.0055(9) -0.0036(9)
O1 0.0375(10) 0.0909(16) 0.0494(11) 0.0109(11) -0.0042(9) 0.0045(10)
O2 0.0313(9) 0.0415(11) 0.0639(12) 0.0164(9) 0.0094(8) -0.0048(8)
O3 0.0336(9) 0.0321(9) 0.0612(11) 0.0094(8) 0.0096(8) 0.0029(8)
O4 0.0383(10) 0.0457(10) 0.0488(10) 0.0033(9) 0.0202(8) -0.0073(8)

loop_
_atom_type_symbol
_atom_type_description
_atom_type_scat_dispersion_real
_atom_type_scat_dispersion_imag
_atom_type_scat_source
C C 0.0033 0.0016 'International Tables Vol C Tables 4.2.6.8 and 6.1.1.4'
H H 0.0000 0.0000 'International Tables Vol C Tables 4.2.6.8 and 6.1.1.4'
N N 0.0061 0.0033 'International Tables Vol C Tables 4.2.6.8 and 6.1.1.4'
O O 0.0106 0.0060 'International Tables Vol C Tables 4.2.6.8 and 6.1.1.4'
Br Br -0.2901 2.4595 'International Tables Vol C Tables 4.2.6.8 and 6.1.1.4'

loop_
_geom_angle_atom_site_label_1
_geom_angle_atom_site_label_2
_geom_angle_atom_site_label_3
_geom_angle
N1 C1 C2 129.6(2)
N1 C1 C7 108.1(2)
C2 C1 C7 122.3(2)
C3 C2 C1 116.9(2)
C3 C2 H2 121.6
C1 C2 H2 121.6
C2 C3 C4 121.9(2)
C2 C3 H3 119.1
C4 C3 H3 119.1
C6 C4 O1 124.2(2)
C6 C4 C3 122.0(2)
O1 C4 C3 113.8(2)
O1 C5 H5A 109.5
O1 C5 H5B 109.5
H5A C5 H5B 109.5
O1 C5 H5C 109.5
H5A C5 H5C 109.5
H5B C5 H5C 109.5
C4 C6 C7 117.6(2)
C4 C6 H6 121.2
C7 C6 H6 121.2
C1 C7 C6 119.3(2)
C1 C7 C8 106.8(2)
C6 C7 C8 133.9(2)
C9 C8 C7 106.6(2)
C9 C8 C10 120.2(2)
C7 C8 C10 133.1(2)
N1 C9 C8 109.91(19)
N1 C9 C12 127.3(2)
C8 C9 C12 122.8(2)
C8 C10 C11 110.5(2)
C8 C10 H10A 109.5
C11 C10 H10A 109.5
C8 C10 H10B 109.5
C11 C10 H10B 109.5
H10A C10 H10B 108.1
N2 C11 C10 112.1(2)
N2 C11 H11A 109.2
C10 C11 H11A 109.2
N2 C11 H11B 109.2
C10 C11 H11B 109.2
H11A C11 H11B 107.9
N2 C12 C13 107.98(18)
N2 C12 C9 115.85(19)
C13 C12 C9 136.0(2)
C12 C13 C25 106.72(19)
C12 C13 C14 122.9(2)
C25 C13 C14 130.3(2)
O2 C14 O3 121.3(2)
O2 C14 C13 125.5(2)
O3 C14 C13 113.2(2)
O3 C15 H15A 109.5
O3 C15 H15B 109.5
H15A C15 H15B 109.5
O3 C15 H15C 109.5
H15A C15 H15C 109.5
H15B C15 H15C 109.5
C17 C16 C22 120.9(2)
C17 C16 H16 119.6
C22 C16 H16 119.6
C18 C17 C16 121.8(2)
C18 C17 H17 119.1
C16 C17 H17 119.1
C17 C18 C20 117.0(2)
C17 C18 C19 121.3(3)
C20 C18 C19 121.6(3)
C18 C19 H19A 109.5
C18 C19 H19B 109.5
H19A C19 H19B 109.5
C18 C19 H19C 109.5
H19A C19 H19C 109.5
H19B C19 H19C 109.5
C21 C20 C18 121.6(2)
C21 C20 H20 119.2
C18 C20 H20 119.2
C20 C21 C22 120.9(2)
C20 C21 H21 119.6
C22 C21 H21 119.6
C21 C22 C16 117.8(2)
C21 C22 C23 121.1(2)
C16 C22 C23 121.1(2)
O4 C23 C24 107.07(19)
O4 C23 C22 110.84(19)
C24 C23 C22 113.3(2)
O4 C23 H23 108.5
C24 C23 H23 108.5
C22 C23 H23 108.5
C25 C24 N2 109.7(2)
C25 C24 C23 122.0(2)
N2 C24 C23 128.2(2)
C24 C25 C13 106.71(19)
C24 C25 C26 117.7(2)
C13 C25 C26 135.5(2)
C27 C26 C31 117.5(2)
C27 C26 C25 126.8(2)
C31 C26 C25 115.7(2)
C28 C27 C26 120.2(2)
C28 C27 H27 119.9
C26 C27 H27 119.9
C29 C28 C27 121.5(2)
C29 C28 Br1 118.69(18)
C27 C28 Br1 119.81(19)
C28 C29 C30 118.9(2)
C28 C29 H29 120.6
C30 C29 H29 120.6
C31 C30 C29 120.6(2)
C31 C30 H30 119.7
C29 C30 H30 119.7
C30 C31 O4 117.2(2)
C30 C31 C26 121.2(2)
O4 C31 C26 121.4(2)
C9 N1 C1 108.57(19)
C9 N1 H1 125.7
C1 N1 H1 125.7
C24 N2 C12 108.79(18)
C24 N2 C11 127.98(19)
C12 N2 C11 122.57(19)
C4 O1 C5 118.1(2)
C14 O3 C15 115.80(19)
C31 O4 C23 115.05(17)

loop_
_geom_bond_atom_site_label_1
_geom_bond_atom_site_label_2
_geom_bond_distance
Br1 C28 1.903(3)
C1 N1 1.378(3)
C1 C2 1.398(3)
C1 C7 1.401(3)
C2 C3 1.376(3)
C2 H2 0.9300
C3 C4 1.387(4)
C3 H3 0.9300
C4 C6 1.376(3)
C4 O1 1.378(3)
C5 O1 1.403(4)
C5 H5A 0.9600
C5 H5B 0.9600
C5 H5C 0.9600
C6 C7 1.417(3)
C6 H6 0.9300
C7 C8 1.433(3)
C8 C9 1.372(3)
C8 C10 1.498(3)
C9 N1 1.369(3)
C9 C12 1.444(3)
C10 C11 1.512(4)
C10 H10A 0.9700
C10 H10B 0.9700
C11 N2 1.464(3)
C11 H11A 0.9700
C11 H11B 0.9700
C12 N2 1.376(3)
C12 C13 1.395(3)
C13 C25 1.438(3)
C13 C14 1.453(3)
C14 O2 1.211(3)
C14 O3 1.336(3)
C15 O3 1.441(3)
C15 H15A 0.9600
C15 H15B 0.9600
C15 H15C 0.9600
C16 C17 1.383(4)
C16 C22 1.385(3)
C16 H16 0.9300
C17 C18 1.375(4)
C17 H17 0.9300
C18 C20 1.392(4)
C18 C19 1.508(4)
C19 H19A 0.9600
C19 H19B 0.9600
C19 H19C 0.9600
C20 C21 1.381(4)
C20 H20 0.9300
C21 C22 1.383(3)
C21 H21 0.9300
C22 C23 1.520(3)
C23 O4 1.441(3)
C23 C24 1.499(3)
C23 H23 0.9800
C24 C25 1.364(3)
C24 N2 1.369(3)
C25 C26 1.471(3)
C26 C27 1.390(3)
C26 C31 1.405(3)
C27 C28 1.380(3)
C27 H27 0.9300
C28 C29 1.373(4)
C29 C30 1.375(4)
C29 H29 0.9300
C30 C31 1.370(3)
C30 H30 0.9300
C31 O4 1.386(3)
N1 H1 0.8600

loop_
_geom_hbond_atom_site_label_D
_geom_hbond_atom_site_label_H
_geom_hbond_atom_site_label_A
_geom_hbond_distance_DH
_geom_hbond_distance_HA
_geom_hbond_distance_DA
_geom_hbond_angle_DHA
N1 H1 O2 0.86 2.05 2.748(2) 137.1
